data_1518800
loop_
_publ_author_name
'Irene Mendoza'
'Natalia Curado'
'Mario Carrasco'
'Eleuterio Alvarez'
'Riccardo Peloso'
'Amor Rodriguez'
'Ernesto Carmona'

_publ_section_title
;
 Synthesis and structure of mixed carboxylate-aminopyridinate and
 -amidinate complexes of dimolybdenum and ditungsten
;
_journal_name_full 'Inorganica Chimica Acta'
_journal_page_first 120
_journal_page_last 128
_journal_volume 424
_journal_year 2015
_chemical_formula_moiety 'C35 H37 F9 Mo2 N2 O6'
_chemical_formula_sum 'C35 H37 F9 Mo2 N2 O6'
_chemical_formula_weight 944.55
_space_group_IT_number 14
_symmetry_cell_setting monoclinic
_symmetry_space_group_name_Hall '-P 2ybc'
_symmetry_space_group_name_H-M 'P 1 21/c 1'
_atom_sites_solution_hydrogens geom
_atom_sites_solution_primary direct
_atom_sites_solution_secondary difmap
_cell_angle_alpha 90.00
_cell_angle_beta 94.692(2)
_cell_angle_gamma 90.00
_cell_formula_units_Z 4
_cell_length_a 12.1583(6)
_cell_length_b 16.7986(8)
_cell_length_c 18.7477(10)
_cell_measurement_reflns_used 9992
_cell_measurement_temperature 100(2)
_cell_measurement_theta_max 30.55
_cell_measurement_theta_min 2.28
_cell_volume 3816.2(3)
_computing_cell_refinement 'Bruker SAINT'
_computing_data_collection 'Bruker APEX2'
_computing_data_reduction 'Bruker SAINT'
_computing_molecular_graphics 'Bruker SHELXTL'
_computing_publication_material 'Bruker SHELXTL'
_computing_structure_refinement 'SHELXL-97 (Sheldrick, 2008)'
_computing_structure_solution 'SHELXS-97 (Sheldrick, 2008)'
_diffrn_ambient_temperature 100(2)
_diffrn_detector_area_resol_mean 8.26
_diffrn_measured_fraction_theta_full 0.990
_diffrn_measured_fraction_theta_max 0.990
_diffrn_measurement_device_type
;
 Bruker-Nonius X8kappa APEX II CCD area detector'
;
_diffrn_measurement_method 'phi and omega scans with narrow frames'
_diffrn_radiation_monochromator graphite
_diffrn_radiation_source 'fine-focus sealed tube'
_diffrn_radiation_type MoK\a
_diffrn_radiation_wavelength 0.71073
_diffrn_reflns_av_R_equivalents 0.0203
_diffrn_reflns_av_sigmaI/netI 0.0256
_diffrn_reflns_limit_h_max 14
_diffrn_reflns_limit_h_min -14
_diffrn_reflns_limit_k_max 20
_diffrn_reflns_limit_k_min -18
_diffrn_reflns_limit_l_max 22
_diffrn_reflns_limit_l_min -18
_diffrn_reflns_number 16183
_diffrn_reflns_theta_full 25.25
_diffrn_reflns_theta_max 25.25
_diffrn_reflns_theta_min 1.63
_exptl_absorpt_coefficient_mu 0.747
_exptl_absorpt_correction_T_max 0.7461
_exptl_absorpt_correction_T_min 0.6912
_exptl_absorpt_correction_type multi-scan
_exptl_absorpt_process_details
; 
 SADABS, Bruker (2006). APEX 2. Version 2.1. Bruker Analytical
 X-ray Solutions, Madison, Wisconsin, USA. 
;
_exptl_crystal_colour yellow
_exptl_crystal_density_diffrn 1.644
_exptl_crystal_density_method 'not measured'
_exptl_crystal_description prism
_exptl_crystal_F_000 1896
_exptl_crystal_size_max 0.18
_exptl_crystal_size_mid 0.16
_exptl_crystal_size_min 0.08
_refine_diff_density_max 0.586
_refine_diff_density_min -0.430
_refine_diff_density_rms 0.075
_refine_ls_extinction_method none
_refine_ls_goodness_of_fit_ref 1.179
_refine_ls_hydrogen_treatment constr
_refine_ls_matrix_type full
_refine_ls_number_parameters 495
_refine_ls_number_reflns 6849
_refine_ls_number_restraints 0
_refine_ls_restrained_S_all 1.179
_refine_ls_R_factor_all 0.0311
_refine_ls_R_factor_gt 0.0276
_refine_ls_shift/su_max 0.001
_refine_ls_shift/su_mean 0.000
_refine_ls_structure_factor_coef Fsqd
_refine_ls_weighting_details 'calc w=1/[\s^2^(Fo^2^)+(0.0045P)^2^+7.6890P] where P=(Fo^2^+2Fc^2^)/3'
_refine_ls_weighting_scheme calc
_refine_ls_wR_factor_gt 0.0607
_refine_ls_wR_factor_ref 0.0620
_reflns_number_gt 6283
_reflns_number_total 6849
_reflns_threshold_expression >2sigma(I)
_cod_data_source_file ICA-2015-424-120-128-2.cif
_cod_data_source_block 1c
_cod_depositor_comments
;
The following automatic conversions were performed:

'_symmetry_cell_setting' value 'Monoclinic' changed to 'monoclinic'
according to the built-in table from CIF Core dictionary named
'cif_core.dic' version 2.4.1 from 2010-06-29.

Automatic conversion script
Id: cif_fix_values 2827 2014-09-09 07:05:25Z andrius 
;
_cod_original_sg_symbol_H-M P2(1)/c
_cod_database_code 1518800

loop_
_symmetry_equiv_pos_as_xyz
'x, y, z'
'-x, y+1/2, -z+1/2'
'-x, -y, -z'
'x, -y-1/2, z-1/2'

loop_
_atom_site_label
_atom_site_type_symbol
_atom_site_fract_x
_atom_site_fract_y
_atom_site_fract_z
_atom_site_U_iso_or_equiv
_atom_site_adp_type
_atom_site_occupancy
_atom_site_symmetry_multiplicity
_atom_site_calc_flag
_atom_site_refinement_flags
Mo1 Mo 0.262153(18) 0.248125(14) 0.216742(12) 0.00858(6) Uani 1 1 d .
Mo2 Mo 0.252343(18) 0.210857(13) 0.322971(12) 0.00869(6) Uani 1 1 d .
N1 N 0.25426(17) 0.13010(13) 0.17686(12) 0.0105(5) Uani 1 1 d .
N2 N 0.24005(17) 0.09102(13) 0.29326(12) 0.0098(5) Uani 1 1 d .
O1 O 0.08882(15) 0.26277(11) 0.20195(10) 0.0134(4) Uani 1 1 d .
O2 O 0.07964(15) 0.22707(11) 0.31621(10) 0.0131(4) Uani 1 1 d .
O3 O 0.43712(15) 0.24519(11) 0.22908(10) 0.0133(4) Uani 1 1 d .
O4 O 0.42568(15) 0.20649(11) 0.34248(10) 0.0131(4) Uani 1 1 d .
O5 O 0.27620(15) 0.37032(11) 0.24762(10) 0.0124(4) Uani 1 1 d .
O6 O 0.26925(15) 0.33197(11) 0.36145(10) 0.0133(4) Uani 1 1 d .
F1 F -0.12624(15) 0.27713(17) 0.31044(11) 0.0541(7) Uani 1 1 d .
F2 F -0.13255(15) 0.18740(12) 0.22923(14) 0.0455(6) Uani 1 1 d .
F3 F -0.12477(14) 0.30975(12) 0.20056(11) 0.0334(5) Uani 1 1 d .
F4 F 0.64551(15) 0.16022(12) 0.28220(13) 0.0406(5) Uani 1 1 d .
F5 F 0.64833(14) 0.28522(13) 0.26654(13) 0.0448(6) Uani 1 1 d .
F6 F 0.63788(16) 0.23636(16) 0.37134(11) 0.0504(7) Uani 1 1 d .
F7 F 0.41574(15) 0.47285(11) 0.36058(10) 0.0312(5) Uani 1 1 d .
F9 F 0.28877(14) 0.52155(10) 0.28724(9) 0.0228(4) Uani 1 1 d .
C1 C 0.2603(2) 0.11357(17) 0.10551(14) 0.0126(6) Uani 1 1 d .
C2 C 0.2589(2) 0.03732(17) 0.08031(16) 0.0174(6) Uani 1 1 d .
H2 H 0.2643 0.0271 0.0309 0.021 Uiso 1 1 calc R
C3 C 0.2494(2) -0.02583(17) 0.12848(16) 0.0184(6) Uani 1 1 d .
H3 H 0.2480 -0.0791 0.1115 0.022 Uiso 1 1 calc R
C4 C 0.2422(2) -0.01120(17) 0.19949(15) 0.0153(6) Uani 1 1 d .
H4 H 0.2354 -0.0540 0.2319 0.018 Uiso 1 1 calc R
C5 C 0.2451(2) 0.06878(16) 0.22452(14) 0.0103(5) Uani 1 1 d .
C6 C 0.2686(2) 0.18657(17) 0.06066(15) 0.0141(6) Uani 1 1 d .
C7 C 0.1709(2) 0.22481(17) 0.03291(15) 0.0163(6) Uani 1 1 d .
C8 C 0.1799(3) 0.29796(18) -0.00088(16) 0.0210(7) Uani 1 1 d .
H8 H 0.1150 0.3250 -0.0190 0.025 Uiso 1 1 calc R
C9 C 0.2822(3) 0.33195(18) -0.00846(16) 0.0210(7) Uani 1 1 d .
H9 H 0.2866 0.3830 -0.0299 0.025 Uiso 1 1 calc R
C10 C 0.3779(3) 0.29186(18) 0.01512(15) 0.0195(6) Uani 1 1 d .
H10 H 0.4476 0.3147 0.0078 0.023 Uiso 1 1 calc R
C11 C 0.3737(2) 0.21849(17) 0.04945(14) 0.0152(6) Uani 1 1 d .
C12 C 0.0587(2) 0.18477(18) 0.03656(17) 0.0205(7) Uani 1 1 d .
H12 H 0.0618 0.1525 0.0815 0.025 Uiso 1 1 calc R
C13 C 0.0372(3) 0.1276(2) -0.02677(18) 0.0287(8) Uani 1 1 d .
H13A H -0.0335 0.1005 -0.0232 0.043 Uiso 1 1 calc R
H13B H 0.0966 0.0881 -0.0260 0.043 Uiso 1 1 calc R
H13C H 0.0348 0.1577 -0.0717 0.043 Uiso 1 1 calc R
C14 C -0.0375(3) 0.2432(2) 0.03829(18) 0.0279(7) Uani 1 1 d .
H14A H -0.0195 0.2837 0.0750 0.042 Uiso 1 1 calc R
H14B H -0.1040 0.2143 0.0496 0.042 Uiso 1 1 calc R
H14C H -0.0508 0.2689 -0.0086 0.042 Uiso 1 1 calc R
C15 C 0.4790(2) 0.17178(17) 0.06970(16) 0.0165(6) Uani 1 1 d .
H15 H 0.4664 0.1383 0.1124 0.020 Uiso 1 1 calc R
C16 C 0.5007(3) 0.11592(19) 0.00773(17) 0.0245(7) Uani 1 1 d .
H16A H 0.4383 0.0793 -0.0011 0.037 Uiso 1 1 calc R
H16B H 0.5682 0.0853 0.0202 0.037 Uiso 1 1 calc R
H16C H 0.5095 0.1474 -0.0355 0.037 Uiso 1 1 calc R
C17 C 0.5814(2) 0.22327(19) 0.08843(17) 0.0227(7) Uani 1 1 d .
H17A H 0.6024 0.2503 0.0452 0.034 Uiso 1 1 calc R
H17B H 0.6424 0.1894 0.1077 0.034 Uiso 1 1 calc R
H17C H 0.5649 0.2630 0.1243 0.034 Uiso 1 1 calc R
C18 C 0.2345(2) 0.02886(16) 0.34571(14) 0.0116(6) Uani 1 1 d .
C19 C 0.1312(2) 0.00752(16) 0.36908(15) 0.0137(6) Uani 1 1 d .
C20 C 0.1290(2) -0.04775(17) 0.42455(16) 0.0181(6) Uani 1 1 d .
H20 H 0.0605 -0.0617 0.4421 0.022 Uiso 1 1 calc R
C21 C 0.2251(2) -0.08254(17) 0.45435(16) 0.0183(6) Uani 1 1 d .
H21 H 0.2224 -0.1194 0.4926 0.022 Uiso 1 1 calc R
C22 C 0.3251(2) -0.06367(16) 0.42850(15) 0.0154(6) Uani 1 1 d .
H22 H 0.3903 -0.0894 0.4481 0.018 Uiso 1 1 calc R
C23 C 0.3321(2) -0.00779(16) 0.37443(15) 0.0123(6) Uani 1 1 d .
C24 C 0.0240(2) 0.03771(17) 0.33118(16) 0.0168(6) Uani 1 1 d .
H24 H 0.0419 0.0856 0.3026 0.020 Uiso 1 1 calc R
C25 C -0.0620(3) 0.0625(2) 0.38182(19) 0.0292(8) Uani 1 1 d .
H25A H -0.1260 0.0857 0.3541 0.044 Uiso 1 1 calc R
H25B H -0.0298 0.1020 0.4159 0.044 Uiso 1 1 calc R
H25C H -0.0853 0.0158 0.4080 0.044 Uiso 1 1 calc R
C26 C -0.0251(3) -0.0254(2) 0.2788(2) 0.0313(8) Uani 1 1 d .
H26A H 0.0290 -0.0392 0.2448 0.047 Uiso 1 1 calc R
H26B H -0.0919 -0.0042 0.2526 0.047 Uiso 1 1 calc R
H26C H -0.0438 -0.0731 0.3054 0.047 Uiso 1 1 calc R
C27 C 0.4442(2) 0.00982(17) 0.34685(15) 0.0136(6) Uani 1 1 d .
H27 H 0.4343 0.0535 0.3107 0.016 Uiso 1 1 calc R
C28 C 0.4897(3) -0.06290(18) 0.31013(17) 0.0228(7) Uani 1 1 d .
H28A H 0.4988 -0.1069 0.3444 0.034 Uiso 1 1 calc R
H28B H 0.5614 -0.0497 0.2928 0.034 Uiso 1 1 calc R
H28C H 0.4382 -0.0787 0.2697 0.034 Uiso 1 1 calc R
C29 C 0.5286(2) 0.03763(18) 0.40673(16) 0.0187(6) Uani 1 1 d .
H29A H 0.5001 0.0846 0.4301 0.028 Uiso 1 1 calc R
H29B H 0.5980 0.0513 0.3864 0.028 Uiso 1 1 calc R
H29C H 0.5419 -0.0052 0.4419 0.028 Uiso 1 1 calc R
C30 C 0.0372(2) 0.24950(16) 0.25625(15) 0.0140(6) Uani 1 1 d .
C31 C -0.0883(2) 0.25746(19) 0.24877(17) 0.0208(7) Uani 1 1 d .
C32 C 0.4789(2) 0.22696(16) 0.29071(16) 0.0136(6) Uani 1 1 d .
C33 C 0.6045(2) 0.22840(18) 0.30309(16) 0.0190(6) Uani 1 1 d .
C34 C 0.2807(2) 0.38312(16) 0.31349(15) 0.0131(6) Uani 1 1 d .
C35 C 0.3085(2) 0.46808(17) 0.33886(16) 0.0185(6) Uani 1 1 d .
F8 F 0.25182(18) 0.48918(11) 0.39339(11) 0.0374(5) Uani 1 1 d .

loop_
_atom_site_aniso_label
_atom_site_aniso_U_11
_atom_site_aniso_U_22
_atom_site_aniso_U_33
_atom_site_aniso_U_23
_atom_site_aniso_U_13
_atom_site_aniso_U_12
Mo1 0.00792(11) 0.00756(12) 0.01044(12) 0.00105(9) 0.00184(8) -0.00058(9)
Mo2 0.00842(11) 0.00771(12) 0.01017(12) 0.00081(9) 0.00217(8) -0.00059(9)
N1 0.0091(10) 0.0106(11) 0.0119(11) 0.0010(10) 0.0009(9) -0.0008(9)
N2 0.0096(11) 0.0094(11) 0.0106(11) 0.0024(9) 0.0015(9) -0.0004(9)
O1 0.0134(9) 0.0111(10) 0.0157(10) 0.0008(8) 0.0015(8) -0.0006(8)
O2 0.0113(9) 0.0113(10) 0.0171(10) -0.0004(8) 0.0043(8) -0.0004(7)
O3 0.0123(9) 0.0125(10) 0.0155(10) 0.0000(8) 0.0041(8) -0.0015(8)
O4 0.0124(9) 0.0114(10) 0.0156(10) -0.0008(8) 0.0014(8) -0.0002(8)
O5 0.0116(9) 0.0113(10) 0.0143(10) 0.0009(8) 0.0012(8) -0.0006(7)
O6 0.0148(9) 0.0112(10) 0.0141(10) 0.0004(8) 0.0025(8) -0.0015(8)
F1 0.0167(10) 0.116(2) 0.0298(12) -0.0059(13) 0.0049(9) 0.0175(12)
F2 0.0156(9) 0.0330(12) 0.0860(18) 0.0084(12) -0.0080(10) -0.0091(8)
F3 0.0149(9) 0.0387(12) 0.0464(12) 0.0177(10) 0.0003(8) 0.0057(8)
F4 0.0186(10) 0.0306(11) 0.0739(16) -0.0038(11) 0.0107(10) 0.0090(8)
F5 0.0133(9) 0.0407(12) 0.0792(17) 0.0353(12) -0.0042(10) -0.0080(8)
F6 0.0178(10) 0.101(2) 0.0318(12) -0.0120(12) -0.0048(9) -0.0039(11)
F7 0.0322(11) 0.0243(10) 0.0347(11) 0.0015(9) -0.0123(9) -0.0104(8)
F9 0.0330(10) 0.0120(9) 0.0228(9) 0.0033(7) -0.0007(8) -0.0022(7)
C1 0.0126(13) 0.0138(14) 0.0114(14) 0.0008(11) 0.0007(11) 0.0010(11)
C2 0.0249(16) 0.0158(15) 0.0118(14) -0.0017(12) 0.0029(12) -0.0003(12)
C3 0.0268(16) 0.0102(14) 0.0183(15) -0.0038(12) 0.0023(13) -0.0025(12)
C4 0.0184(14) 0.0106(14) 0.0167(15) 0.0033(12) 0.0014(12) -0.0027(11)
C5 0.0071(12) 0.0105(14) 0.0131(14) 0.0006(11) -0.0001(10) -0.0010(10)
C6 0.0228(15) 0.0108(14) 0.0090(13) -0.0005(11) 0.0035(11) 0.0004(11)
C7 0.0236(15) 0.0149(15) 0.0106(14) -0.0006(12) 0.0031(11) 0.0025(12)
C8 0.0278(16) 0.0200(16) 0.0148(15) 0.0022(13) -0.0012(12) 0.0062(13)
C9 0.0357(18) 0.0134(15) 0.0139(15) 0.0019(12) 0.0025(13) -0.0019(13)
C10 0.0268(16) 0.0173(16) 0.0146(15) 0.0003(13) 0.0039(12) -0.0063(13)
C11 0.0233(15) 0.0134(14) 0.0092(13) -0.0023(12) 0.0035(11) -0.0021(12)
C12 0.0200(15) 0.0214(16) 0.0200(16) 0.0037(13) 0.0020(12) 0.0033(13)
C13 0.0266(17) 0.0296(19) 0.0295(19) -0.0014(15) 0.0006(14) -0.0043(14)
C14 0.0223(16) 0.0343(19) 0.0267(17) 0.0056(15) 0.0002(13) 0.0099(14)
C15 0.0195(15) 0.0146(15) 0.0159(15) 0.0020(12) 0.0036(12) -0.0029(12)
C16 0.0286(17) 0.0188(16) 0.0267(17) -0.0040(14) 0.0060(14) 0.0019(13)
C17 0.0205(15) 0.0225(17) 0.0261(17) -0.0024(14) 0.0074(13) -0.0041(13)
C18 0.0173(14) 0.0067(13) 0.0110(14) -0.0012(11) 0.0022(11) -0.0007(11)
C19 0.0158(14) 0.0103(14) 0.0154(14) -0.0017(11) 0.0028(11) -0.0029(11)
C20 0.0180(15) 0.0164(15) 0.0208(16) 0.0025(13) 0.0062(12) -0.0053(12)
C21 0.0245(16) 0.0144(15) 0.0162(15) 0.0053(12) 0.0036(12) -0.0047(12)
C22 0.0196(15) 0.0109(14) 0.0155(15) 0.0004(12) -0.0005(12) 0.0027(11)
C23 0.0165(14) 0.0082(13) 0.0126(14) -0.0034(11) 0.0024(11) 0.0006(11)
C24 0.0129(14) 0.0129(15) 0.0248(16) 0.0039(12) 0.0030(12) -0.0038(11)
C25 0.0159(15) 0.0326(19) 0.040(2) -0.0009(16) 0.0061(14) 0.0029(14)
C26 0.0176(16) 0.034(2) 0.040(2) -0.0042(17) -0.0078(14) -0.0001(14)
C27 0.0126(13) 0.0132(14) 0.0149(14) 0.0019(12) 0.0012(11) 0.0013(11)
C28 0.0242(16) 0.0190(16) 0.0262(17) -0.0024(14) 0.0089(13) 0.0039(13)
C29 0.0166(14) 0.0196(16) 0.0197(16) 0.0009(13) 0.0006(12) 0.0006(12)
C30 0.0113(13) 0.0085(13) 0.0223(15) -0.0007(12) 0.0022(12) -0.0003(11)
C31 0.0130(14) 0.0246(17) 0.0251(16) 0.0035(14) 0.0026(12) 0.0000(12)
C32 0.0126(13) 0.0063(13) 0.0224(16) -0.0047(12) 0.0032(12) -0.0017(10)
C33 0.0150(14) 0.0183(16) 0.0235(16) 0.0019(13) 0.0006(12) 0.0001(12)
C34 0.0096(13) 0.0118(14) 0.0181(15) 0.0026(12) 0.0031(11) -0.0001(11)
C35 0.0233(16) 0.0145(15) 0.0177(15) -0.0005(12) 0.0024(12) -0.0020(12)
F8 0.0667(14) 0.0164(10) 0.0330(11) -0.0076(9) 0.0272(10) -0.0060(9)

loop_
_atom_type_symbol
_atom_type_description
_atom_type_scat_dispersion_real
_atom_type_scat_dispersion_imag
_atom_type_scat_source
C C 0.0033 0.0016 'International Tables Vol C Tables 4.2.6.8 and 6.1.1.4'
H H 0.0000 0.0000 'International Tables Vol C Tables 4.2.6.8 and 6.1.1.4'
N N 0.0061 0.0033 'International Tables Vol C Tables 4.2.6.8 and 6.1.1.4'
F F 0.0171 0.0103 'International Tables Vol C Tables 4.2.6.8 and 6.1.1.4'
Mo Mo -1.6832 0.6857 'International Tables Vol C Tables 4.2.6.8 and 6.1.1.4'
O O 0.0106 0.0060 'International Tables Vol C Tables 4.2.6.8 and 6.1.1.4'

loop_
_geom_angle_atom_site_label_1
_geom_angle_atom_site_label_2
_geom_angle_atom_site_label_3
_geom_angle
Mo2 Mo1 O1 91.47(5)
Mo2 Mo1 N1 92.94(6)
O1 Mo1 N1 92.67(8)
Mo2 Mo1 O3 91.37(5)
O1 Mo1 O3 174.50(7)
N1 Mo1 O3 91.88(8)
Mo2 Mo1 O5 92.23(5)
O1 Mo1 O5 88.88(7)
N1 Mo1 O5 174.56(8)
O3 Mo1 O5 86.31(7)
N2 Mo2 Mo1 92.45(6)
N2 Mo2 O4 93.51(8)
Mo1 Mo2 O4 92.37(5)
N2 Mo2 O2 93.39(8)
Mo1 Mo2 O2 92.18(5)
O4 Mo2 O2 171.56(7)
N2 Mo2 O6 175.83(8)
Mo1 Mo2 O6 91.41(5)
O4 Mo2 O6 84.75(7)
O2 Mo2 O6 88.03(7)
C1 N1 C5 119.7(2)
C1 N1 Mo1 121.90(18)
C5 N1 Mo1 118.41(17)
C5 N2 C18 117.4(2)
C5 N2 Mo2 120.91(18)
C18 N2 Mo2 121.51(17)
C30 O1 Mo1 115.51(17)
C30 O2 Mo2 115.26(16)
C32 O3 Mo1 115.49(16)
C32 O4 Mo2 115.21(18)
C34 O5 Mo1 115.41(17)
C34 O6 Mo2 114.63(17)
C2 C1 N1 121.8(3)
C2 C1 C6 125.1(3)
N1 C1 C6 113.1(2)
C1 C2 C3 119.1(3)
C1 C2 H2 120.5
C3 C2 H2 120.5
C4 C3 C2 120.5(3)
C4 C3 H3 119.8
C2 C3 H3 119.8
C3 C4 C5 119.4(3)
C3 C4 H4 120.3
C5 C4 H4 120.3
N2 C5 N1 115.2(2)
N2 C5 C4 125.1(2)
N1 C5 C4 119.6(2)
C7 C6 C11 121.0(3)
C7 C6 C1 119.1(2)
C11 C6 C1 119.8(3)
C8 C7 C6 118.3(3)
C8 C7 C12 120.9(3)
C6 C7 C12 120.7(3)
C9 C8 C7 121.1(3)
C9 C8 H8 119.5
C7 C8 H8 119.5
C8 C9 C10 120.3(3)
C8 C9 H9 119.9
C10 C9 H9 119.9
C9 C10 C11 121.0(3)
C9 C10 H10 119.5
C11 C10 H10 119.5
C10 C11 C6 118.1(3)
C10 C11 C15 120.6(3)
C6 C11 C15 121.2(2)
C7 C12 C14 114.0(3)
C7 C12 C13 109.7(2)
C14 C12 C13 109.6(3)
C7 C12 H12 107.8
C14 C12 H12 107.8
C13 C12 H12 107.8
C12 C13 H13A 109.5
C12 C13 H13B 109.5
H13A C13 H13B 109.5
C12 C13 H13C 109.5
H13A C13 H13C 109.5
H13B C13 H13C 109.5
C12 C14 H14A 109.5
C12 C14 H14B 109.5
H14A C14 H14B 109.5
C12 C14 H14C 109.5
H14A C14 H14C 109.5
H14B C14 H14C 109.5
C11 C15 C16 108.6(2)
C11 C15 C17 114.6(2)
C16 C15 C17 109.4(2)
C11 C15 H15 108.0
C16 C15 H15 108.0
C17 C15 H15 108.0
C15 C16 H16A 109.5
C15 C16 H16B 109.5
H16A C16 H16B 109.5
C15 C16 H16C 109.5
H16A C16 H16C 109.5
H16B C16 H16C 109.5
C15 C17 H17A 109.5
C15 C17 H17B 109.5
H17A C17 H17B 109.5
C15 C17 H17C 109.5
H17A C17 H17C 109.5
H17B C17 H17C 109.5
C23 C18 C19 121.1(3)
C23 C18 N2 119.6(2)
C19 C18 N2 119.3(2)
C20 C19 C18 118.2(3)
C20 C19 C24 120.2(2)
C18 C19 C24 121.4(2)
C21 C20 C19 121.0(3)
C21 C20 H20 119.5
C19 C20 H20 119.5
C22 C21 C20 120.0(3)
C22 C21 H21 120.0
C20 C21 H21 120.0
C21 C22 C23 121.3(3)
C21 C22 H22 119.4
C23 C22 H22 119.4
C22 C23 C18 118.4(2)
C22 C23 C27 119.2(2)
C18 C23 C27 122.4(2)
C19 C24 C25 113.9(3)
C19 C24 C26 110.1(2)
C25 C24 C26 109.7(2)
C19 C24 H24 107.7
C25 C24 H24 107.7
C26 C24 H24 107.7
C24 C25 H25A 109.5
C24 C25 H25B 109.5
H25A C25 H25B 109.5
C24 C25 H25C 109.5
H25A C25 H25C 109.5
H25B C25 H25C 109.5
C24 C26 H26A 109.5
C24 C26 H26B 109.5
H26A C26 H26B 109.5
C24 C26 H26C 109.5
H26A C26 H26C 109.5
H26B C26 H26C 109.5
C23 C27 C28 111.4(2)
C23 C27 C29 112.0(2)
C28 C27 C29 109.2(2)
C23 C27 H27 108.1
C28 C27 H27 108.1
C29 C27 H27 108.1
C27 C28 H28A 109.5
C27 C28 H28B 109.5
H28A C28 H28B 109.5
C27 C28 H28C 109.5
H28A C28 H28C 109.5
H28B C28 H28C 109.5
C27 C29 H29A 109.5
C27 C29 H29B 109.5
H29A C29 H29B 109.5
C27 C29 H29C 109.5
H29A C29 H29C 109.5
H29B C29 H29C 109.5
O2 C30 O1 125.5(2)
O2 C30 C31 116.3(2)
O1 C30 C31 118.1(3)
F3 C31 F1 108.2(3)
F3 C31 F2 107.2(3)
F1 C31 F2 107.4(3)
F3 C31 C30 113.7(2)
F1 C31 C30 111.1(2)
F2 C31 C30 109.0(2)
O4 C32 O3 125.4(2)
O4 C32 C33 117.3(3)
O3 C32 C33 117.3(2)
F5 C33 F6 109.1(3)
F5 C33 F4 107.3(2)
F6 C33 F4 106.4(3)
F5 C33 C32 112.1(2)
F6 C33 C32 112.0(2)
F4 C33 C32 109.8(2)
O5 C34 O6 126.1(3)
O5 C34 C35 117.2(2)
O6 C34 C35 116.6(2)
F8 C35 F9 107.8(2)
F8 C35 F7 107.7(2)
F9 C35 F7 107.2(2)
F8 C35 C34 111.9(2)
F9 C35 C34 112.4(2)
F7 C35 C34 109.6(2)

loop_
_geom_bond_atom_site_label_1
_geom_bond_atom_site_label_2
_geom_bond_distance
Mo1 Mo2 2.1003(3)
Mo1 O1 2.1174(18)
Mo1 N1 2.118(2)
Mo1 O3 2.1215(18)
Mo1 O5 2.1357(19)
Mo2 N2 2.091(2)
Mo2 O4 2.1106(18)
Mo2 O2 2.1109(18)
Mo2 O6 2.1627(19)
N1 C1 1.374(3)
N1 C5 1.374(3)
N2 C5 1.348(3)
N2 C18 1.440(3)
O1 C30 1.259(3)
O2 C30 1.256(3)
O3 C32 1.261(3)
O4 C32 1.257(3)
O5 C34 1.250(3)
O6 C34 1.260(3)
F1 C31 1.321(4)
F2 C31 1.333(4)
F3 C31 1.311(4)
F4 C33 1.321(3)
F5 C33 1.313(3)
F6 C33 1.317(4)
F7 C35 1.336(3)
F9 C35 1.328(3)
C1 C2 1.365(4)
C1 C6 1.495(4)
C2 C3 1.404(4)
C2 H2 0.9500
C3 C4 1.363(4)
C3 H3 0.9500
C4 C5 1.423(4)
C4 H4 0.9500
C6 C7 1.412(4)
C6 C11 1.417(4)
C7 C8 1.391(4)
C7 C12 1.527(4)
C8 C9 1.385(4)
C8 H8 0.9500
C9 C10 1.386(4)
C9 H9 0.9500
C10 C11 1.393(4)
C10 H10 0.9500
C11 C15 1.523(4)
C12 C14 1.530(4)
C12 C13 1.533(4)
C12 H12 1.0000
C13 H13A 0.9800
C13 H13B 0.9800
C13 H13C 0.9800
C14 H14A 0.9800
C14 H14B 0.9800
C14 H14C 0.9800
C15 C16 1.533(4)
C15 C17 1.533(4)
C15 H15 1.0000
C16 H16A 0.9800
C16 H16B 0.9800
C16 H16C 0.9800
C17 H17A 0.9800
C17 H17B 0.9800
C17 H17C 0.9800
C18 C23 1.405(4)
C18 C19 1.410(4)
C19 C20 1.396(4)
C19 C24 1.519(4)
C20 C21 1.383(4)
C20 H20 0.9500
C21 C22 1.382(4)
C21 H21 0.9500
C22 C23 1.389(4)
C22 H22 0.9500
C23 C27 1.526(4)
C24 C25 1.526(4)
C24 C26 1.533(4)
C24 H24 1.0000
C25 H25A 0.9800
C25 H25B 0.9800
C25 H25C 0.9800
C26 H26A 0.9800
C26 H26B 0.9800
C26 H26C 0.9800
C27 C28 1.528(4)
C27 C29 1.531(4)
C27 H27 1.0000
C28 H28A 0.9800
C28 H28B 0.9800
C28 H28C 0.9800
C29 H29A 0.9800
C29 H29B 0.9800
C29 H29C 0.9800
C30 C31 1.526(4)
C32 C33 1.527(4)
C34 C35 1.533(4)
C35 F8 1.327(3)

loop_
_geom_torsion_atom_site_label_1
_geom_torsion_atom_site_label_2
_geom_torsion_atom_site_label_3
_geom_torsion_atom_site_label_4
_geom_torsion
O1 Mo1 Mo2 N2 91.56(8)
N1 Mo1 Mo2 N2 -1.19(8)
O3 Mo1 Mo2 N2 -93.15(8)
O5 Mo1 Mo2 N2 -179.50(8)
O1 Mo1 Mo2 O4 -174.82(7)
N1 Mo1 Mo2 O4 92.43(8)
O3 Mo1 Mo2 O4 0.48(7)
O5 Mo1 Mo2 O4 -85.88(7)
O1 Mo1 Mo2 O2 -1.93(7)
N1 Mo1 Mo2 O2 -94.68(8)
O3 Mo1 Mo2 O2 173.36(7)
O5 Mo1 Mo2 O2 87.01(7)
O1 Mo1 Mo2 O6 -90.01(7)
N1 Mo1 Mo2 O6 177.24(8)
O3 Mo1 Mo2 O6 85.28(7)
O5 Mo1 Mo2 O6 -1.07(7)
Mo2 Mo1 N1 C1 -178.16(19)
O1 Mo1 N1 C1 90.2(2)
O3 Mo1 N1 C1 -86.7(2)
O5 Mo1 N1 C1 -16.3(9)
Mo2 Mo1 N1 C5 0.46(18)
O1 Mo1 N1 C5 -91.15(18)
O3 Mo1 N1 C5 91.93(18)
O5 Mo1 N1 C5 162.4(7)
Mo1 Mo2 N2 C5 2.44(19)
O4 Mo2 N2 C5 -90.09(19)
O2 Mo2 N2 C5 94.77(19)
O6 Mo2 N2 C5 -155.4(9)
Mo1 Mo2 N2 C18 177.56(18)
O4 Mo2 N2 C18 85.04(19)
O2 Mo2 N2 C18 -90.11(19)
O6 Mo2 N2 C18 19.7(11)
Mo2 Mo1 O1 C30 2.61(18)
N1 Mo1 O1 C30 95.63(19)
O3 Mo1 O1 C30 -118.5(7)
O5 Mo1 O1 C30 -89.59(19)
N2 Mo2 O2 C30 -90.63(19)
Mo1 Mo2 O2 C30 1.95(18)
O4 Mo2 O2 C30 124.5(5)
O6 Mo2 O2 C30 93.29(19)
Mo2 Mo1 O3 C32 -2.43(18)
O1 Mo1 O3 C32 118.7(7)
N1 Mo1 O3 C32 -95.42(19)
O5 Mo1 O3 C32 89.72(19)
N2 Mo2 O4 C32 93.91(19)
Mo1 Mo2 O4 C32 1.31(18)
O2 Mo2 O4 C32 -121.2(5)
O6 Mo2 O4 C32 -89.90(18)
Mo2 Mo1 O5 C34 3.69(18)
O1 Mo1 O5 C34 95.12(18)
N1 Mo1 O5 C34 -158.2(8)
O3 Mo1 O5 C34 -87.54(18)
N2 Mo2 O6 C34 156.8(10)
Mo1 Mo2 O6 C34 -1.10(17)
O4 Mo2 O6 C34 91.15(18)
O2 Mo2 O6 C34 -93.23(18)
C5 N1 C1 C2 -0.8(4)
Mo1 N1 C1 C2 177.8(2)
C5 N1 C1 C6 179.3(2)
Mo1 N1 C1 C6 -2.1(3)
N1 C1 C2 C3 0.9(4)
C6 C1 C2 C3 -179.2(3)
C1 C2 C3 C4 -0.3(4)
C2 C3 C4 C5 -0.4(4)
C18 N2 C5 N1 -177.8(2)
Mo2 N2 C5 N1 -2.5(3)
C18 N2 C5 C4 1.9(4)
Mo2 N2 C5 C4 177.2(2)
C1 N1 C5 N2 179.8(2)
Mo1 N1 C5 N2 1.2(3)
C1 N1 C5 C4 0.1(4)
Mo1 N1 C5 C4 -178.55(19)
C3 C4 C5 N2 -179.2(3)
C3 C4 C5 N1 0.5(4)
C2 C1 C6 C7 92.7(3)
N1 C1 C6 C7 -87.5(3)
C2 C1 C6 C11 -90.3(4)
N1 C1 C6 C11 89.5(3)
C11 C6 C7 C8 -5.0(4)
C1 C6 C7 C8 172.0(3)
C11 C6 C7 C12 171.9(3)
C1 C6 C7 C12 -11.1(4)
C6 C7 C8 C9 1.2(4)
C12 C7 C8 C9 -175.7(3)
C7 C8 C9 C10 2.6(5)
C8 C9 C10 C11 -2.7(4)
C9 C10 C11 C6 -1.0(4)
C9 C10 C11 C15 175.0(3)
C7 C6 C11 C10 4.9(4)
C1 C6 C11 C10 -172.0(3)
C7 C6 C11 C15 -171.1(3)
C1 C6 C11 C15 12.0(4)
C8 C7 C12 C14 -30.4(4)
C6 C7 C12 C14 152.8(3)
C8 C7 C12 C13 93.0(3)
C6 C7 C12 C13 -83.8(3)
C10 C11 C15 C16 -90.9(3)
C6 C11 C15 C16 84.9(3)
C10 C11 C15 C17 31.7(4)
C6 C11 C15 C17 -152.4(3)
C5 N2 C18 C23 83.6(3)
Mo2 N2 C18 C23 -91.7(3)
C5 N2 C18 C19 -98.4(3)
Mo2 N2 C18 C19 86.3(3)
C23 C18 C19 C20 3.7(4)
N2 C18 C19 C20 -174.3(2)
C23 C18 C19 C24 -171.0(3)
N2 C18 C19 C24 11.0(4)
C18 C19 C20 C21 -2.0(4)
C24 C19 C20 C21 172.8(3)
C19 C20 C21 C22 -1.0(4)
C20 C21 C22 C23 2.4(4)
C21 C22 C23 C18 -0.7(4)
C21 C22 C23 C27 -178.9(3)
C19 C18 C23 C22 -2.4(4)
N2 C18 C23 C22 175.6(2)
C19 C18 C23 C27 175.8(2)
N2 C18 C23 C27 -6.3(4)
C20 C19 C24 C25 46.8(4)
C18 C19 C24 C25 -138.6(3)
C20 C19 C24 C26 -76.8(3)
C18 C19 C24 C26 97.7(3)
C22 C23 C27 C28 65.0(3)
C18 C23 C27 C28 -113.1(3)
C22 C23 C27 C29 -57.6(3)
C18 C23 C27 C29 124.3(3)
Mo2 O2 C30 O1 -0.3(4)
Mo2 O2 C30 C31 176.90(19)
Mo1 O1 C30 O2 -1.7(4)
Mo1 O1 C30 C31 -178.86(19)
O2 C30 C31 F3 152.9(3)
O1 C30 C31 F3 -29.7(4)
O2 C30 C31 F1 30.6(4)
O1 C30 C31 F1 -152.0(3)
O2 C30 C31 F2 -87.6(3)
O1 C30 C31 F2 89.8(3)
Mo2 O4 C32 O3 -3.8(3)
Mo2 O4 C32 C33 177.35(18)
Mo1 O3 C32 O4 4.3(3)
Mo1 O3 C32 C33 -176.85(18)
O4 C32 C33 F5 -146.3(3)
O3 C32 C33 F5 34.8(4)
O4 C32 C33 F6 -23.3(4)
O3 C32 C33 F6 157.7(3)
O4 C32 C33 F4 94.6(3)
O3 C32 C33 F4 -84.3(3)
Mo1 O5 C34 O6 -5.8(3)
Mo1 O5 C34 C35 170.89(18)
Mo2 O6 C34 O5 4.7(3)
Mo2 O6 C34 C35 -172.05(18)
O5 C34 C35 F8 142.3(3)
O6 C34 C35 F8 -40.7(3)
O5 C34 C35 F9 20.7(3)
O6 C34 C35 F9 -162.2(2)
O5 C34 C35 F7 -98.3(3)
O6 C34 C35 F7 78.7(3)
